data_8100022
loop_
_publ_author_name
'Kirchmaier, Ralph'
'Altin, Erg\"un'
'Lentz, Axel'

_publ_section_title
;
Crystal structure of tetraaqua-\m~2~-pyrazine-zinc(II) squarate, 
[Zn(H~2~O)~4~(C~4~H~4~N~2~)](C~4~O~4~)
;
_journal_issue 1
_journal_name_full 'Zeitschrift f\"ur Kristallographie - New Crystal Structures'
_journal_page_first 33
_journal_page_last 34
_journal_volume 219
_journal_year 2004
_chemical_formula_moiety '(Zn 2+),(C4 H4 N2),4(H2 O),(C4 O4 2-)'
_chemical_formula_structural '[Zn (H2 O)4 (C4 H4 N2)](C4 O4)'
_chemical_formula_sum 'C8 H12 N2 O8 Zn'
_chemical_formula_weight 329.57
_space_group_IT_number 14
_symmetry_cell_setting monoclinic
_symmetry_space_group_name_Hall '-P 2yn'
_symmetry_space_group_name_H-M 'P 1 21/n 1'
_cell_angle_alpha 90.00
_cell_angle_beta 91.38(2)
_cell_angle_gamma 90.00
_cell_formula_units_Z 2
_cell_length_a 7.1883(14)
_cell_length_b 11.331(2)
_cell_length_c 7.2371(15)
_cell_measurement_temperature 293(2)
_cell_volume 589.3(2)
_diffrn_ambient_temperature 293(2)
_exptl_crystal_density_diffrn 1.857
_cod_original_sg_symbol_H-M 'P 21/n'
_cod_database_code 8100022

loop_
_symmetry_equiv_pos_as_xyz
'x, y, z'
'-x+1/2, y+1/2, -z+1/2'
'-x, -y, -z'
'x-1/2, -y-1/2, z-1/2'

loop_
_atom_site_label
_atom_site_type_symbol
_atom_site_fract_x
_atom_site_fract_y
_atom_site_fract_z
_atom_site_U_iso_or_equiv
_atom_site_adp_type
_atom_site_occupancy
_atom_site_symmetry_multiplicity
_atom_site_Wyckoff_symbol
_atom_site_calc_flag
_atom_site_refinement_flags
_atom_site_disorder_assembly
_atom_site_disorder_group
Zn1 Zn 0.0000 0.5000 0.0000 0.0217(2) Uani 1 2 c d S . .
O3 O -0.0102(4) 0.6292(2) -0.2073(3) 0.0293(6) Uani 1 4 e d . . .
O4 O 0.0021(4) 0.3677(2) -0.2017(4) 0.0286(5) Uani 1 4 e d . . .
O2 O 0.2695(3) 1.10741(19) -0.0051(3) 0.0324(6) Uani 1 4 e d . . .
O1 O 0.1585(3) 0.84166(19) 0.1211(3) 0.0347(6) Uani 1 4 e d . . .
N1 N 0.3063(4) 0.5017(2) -0.0088(3) 0.0237(5) Uani 1 4 e d . . .
C4 C 0.4024(5) 0.4015(3) -0.0280(5) 0.0274(7) Uani 1 4 e d . . .
H4 H 0.3383 0.3312 -0.0478 0.033 Uiso 1 4 e calc R . .
C3 C 0.4065(5) 0.5999(3) 0.0192(5) 0.0287(7) Uani 1 4 e d . . .
H3 H 0.3448 0.6714 0.0332 0.034 Uiso 1 4 e calc R . .
C1 C 0.0712(5) 0.9285(2) 0.0547(4) 0.0244(7) Uani 1 4 e d . . .
C2 C 0.1229(5) 1.0487(3) -0.0024(4) 0.0236(7) Uani 1 4 e d . . .
H3A H 0.056(6) 0.619(3) -0.282(6) 0.030(11) Uiso 1 4 e d . . .
H3B H 0.124(7) 0.366(4) 0.258(6) 0.056(13) Uiso 1 4 e d . . .
H4A H 0.058(7) 0.618(4) 0.287(7) 0.059(16) Uiso 1 4 e d . . .
H4B H -0.030(6) 0.310(4) -0.171(6) 0.040(13) Uiso 1 4 e d . . .

loop_
_atom_site_aniso_label
_atom_site_aniso_U_11
_atom_site_aniso_U_22
_atom_site_aniso_U_33
_atom_site_aniso_U_23
_atom_site_aniso_U_13
_atom_site_aniso_U_12
Zn1 0.0172(4) 0.0216(3) 0.0263(3) 0.0010(2) -0.00091(18) -0.0004(2)
O3 0.0232(16) 0.0336(13) 0.0311(13) 0.0071(9) 0.0025(12) 0.0016(10)
O4 0.0296(15) 0.0243(13) 0.0317(13) -0.0003(10) -0.0040(11) -0.0014(10)
O2 0.0261(15) 0.0350(12) 0.0357(12) 0.0020(10) -0.0035(10) -0.0103(10)
O1 0.0326(15) 0.0250(11) 0.0460(13) 0.0026(10) -0.0116(11) -0.0004(9)
N1 0.0163(14) 0.0238(12) 0.0309(13) 0.0012(10) -0.0017(10) 0.0010(11)
C4 0.020(2) 0.0203(15) 0.0414(18) -0.0035(12) 0.0011(13) -0.0022(12)
C3 0.022(2) 0.0230(16) 0.0415(18) -0.0015(13) 0.0031(13) 0.0015(13)
C1 0.025(2) 0.0247(16) 0.0234(14) -0.0025(11) -0.0024(12) -0.0031(12)
C2 0.023(2) 0.0262(14) 0.0218(14) -0.0024(12) -0.0018(12) -0.0008(13)

loop_
_geom_bond_atom_site_label_1
_geom_bond_atom_site_label_2
_geom_bond_distance
_geom_bond_site_symmetry_2
_geom_bond_publ_flag
Zn1 O4 2.093(2) . ?
Zn1 O4 2.093(2) 3_565 ?
Zn1 O3 2.096(2) 3_565 ?
Zn1 O3 2.096(2) . ?
Zn1 N1 2.205(3) 3_565 ?
Zn1 N1 2.205(3) . ?
O2 C2 1.247(4) . ?
O1 C1 1.256(4) . ?
N1 C4 1.338(4) . ?
N1 C3 1.339(4) . ?
C4 C3 1.374(5) 3_665 ?
C3 C4 1.374(5) 3_665 ?
C1 C2 1.460(5) 3_575 ?
C1 C2 1.474(4) . ?
C2 C1 1.460(5) 3_575 ?
